data_2210190
loop_
_publ_author_name
'D\"opp, Dietrich'
'Kruse, Claudia'
'Fl\"orke, Ulrich'
'Henkel, Gerald'

_publ_section_title
<i>rel</i>-(1<i>R</i>,4<i>R</i>,9<i>R</i>)-1-Acetyl-9-(azepan-1-yl)-1,4-dihydro-1,4-ethanonaphthalene-9-carbonitrile
_journal_coeditor_code CV2090
_journal_issue 9
_journal_name_full 'Acta Crystallographica Section E'
_journal_page_first o3735
_journal_page_last o3736
_journal_paper_doi 10.1107/S1600536806030571
_journal_volume 62
_journal_year 2006
_chemical_formula_iupac 'C21 H24 N2 O'
_chemical_formula_moiety 'C21 H24 N2 O'
_chemical_formula_sum 'C21 H24 N2 O'
_chemical_formula_weight 320.42
_chemical_name_systematic
;
<i>rel</i>-(1R,4R,9R)-1-Acetyl-9-(azepan-1-yl)-1,4-dihydro-
1,4-ethanonaphthalene-9-carbonitrile
;
_space_group_IT_number 14
_symmetry_cell_setting monoclinic
_symmetry_space_group_name_Hall '-P 2ybc'
_symmetry_space_group_name_H-M 'P 1 21/c 1'
_atom_sites_solution_hydrogens difmap
_atom_sites_solution_primary direct
_atom_sites_solution_secondary difmap
_audit_creation_method SHELXL-97
_cell_angle_alpha 90.00
_cell_angle_beta 99.720(10)
_cell_angle_gamma 90.00
_cell_formula_units_Z 4
_cell_length_a 13.362(4)
_cell_length_b 9.718(2)
_cell_length_c 13.757(4)
_cell_measurement_reflns_used 25
_cell_measurement_temperature 150(2)
_cell_measurement_theta_max 20
_cell_measurement_theta_min 10
_cell_volume 1760.7(8)
_computing_cell_refinement XSCANS
_computing_data_collection 'XSCANS (Siemens, 1994)'
_computing_data_reduction XSCANS
_computing_molecular_graphics SHELXTL
_computing_publication_material SHELXTL
_computing_structure_refinement SHELXTL
_computing_structure_solution 'SHELXTL (Bruker, 2002)'
_diffrn_ambient_temperature 150(2)
_diffrn_measured_fraction_theta_full 1.000
_diffrn_measured_fraction_theta_max 1.000
_diffrn_measurement_device_type 'Siemens P4 rotating-anode'
_diffrn_measurement_method \w
_diffrn_radiation_monochromator graphite
_diffrn_radiation_source 'fine-focus sealed tube'
_diffrn_radiation_type MoK\a
_diffrn_radiation_wavelength 0.71073
_diffrn_reflns_av_R_equivalents 0.0206
_diffrn_reflns_av_sigmaI/netI 0.0331
_diffrn_reflns_limit_h_max 16
_diffrn_reflns_limit_h_min -17
_diffrn_reflns_limit_k_max 12
_diffrn_reflns_limit_k_min 0
_diffrn_reflns_limit_l_max 17
_diffrn_reflns_limit_l_min 0
_diffrn_reflns_number 4023
_diffrn_reflns_theta_full 27.00
_diffrn_reflns_theta_max 27.00
_diffrn_reflns_theta_min 2.58
_diffrn_standards_decay_% 0
_diffrn_standards_interval_count 100
_diffrn_standards_number 3
_exptl_absorpt_coefficient_mu 0.075
_exptl_absorpt_correction_T_max 0.9665
_exptl_absorpt_correction_T_min 0.9395
_exptl_absorpt_correction_type psi-scan
_exptl_absorpt_process_details '(North <i>et al.</i>,  1968)'
_exptl_crystal_colour colourless
_exptl_crystal_density_diffrn 1.209
_exptl_crystal_density_method 'not measured'
_exptl_crystal_description prism
_exptl_crystal_F_000 688
_exptl_crystal_size_max 0.56
_exptl_crystal_size_mid 0.49
_exptl_crystal_size_min 0.46
_refine_diff_density_max 0.268
_refine_diff_density_min -0.183
_refine_ls_extinction_coef 0.0034(9)
_refine_ls_extinction_expression Fc^*^=kFc[1+0.001xFc^2^\l^3^/sin(2\q)]^-1/4^
_refine_ls_extinction_method SHELXL97
_refine_ls_goodness_of_fit_ref 1.024
_refine_ls_hydrogen_treatment constr
_refine_ls_matrix_type full
_refine_ls_number_parameters 219
_refine_ls_number_reflns 3860
_refine_ls_number_restraints 0
_refine_ls_restrained_S_all 1.024
_refine_ls_R_factor_all 0.0646
_refine_ls_R_factor_gt 0.0454
_refine_ls_shift/su_max 0.001
_refine_ls_shift/su_mean 0.000
_refine_ls_structure_factor_coef Fsqd
_refine_ls_weighting_details 'calc w=1/[\s^2^(Fo^2^)+(0.0425P)^2^+0.704P] where P=(Fo^2^+2Fc^2^)/3'
_refine_ls_weighting_scheme calc
_refine_ls_wR_factor_gt 0.1024
_refine_ls_wR_factor_ref 0.1121
_reflns_number_gt 2987
_reflns_number_total 3860
_reflns_threshold_expression I>2\s(I)
_cod_data_source_file cv2090.cif
_cod_data_source_block IV
_cod_original_sg_symbol_H-M 'P 21/c'
_cod_database_code 2210190
_cod_database_fobs_code 2210190

loop_
_symmetry_equiv_pos_as_xyz
'x, y, z'
'-x, y+1/2, -z+1/2'
'-x, -y, -z'
'x, -y-1/2, z-1/2'

loop_
_atom_site_type_symbol
_atom_site_label
_atom_site_fract_x
_atom_site_fract_y
_atom_site_fract_z
_atom_site_U_iso_or_equiv
_atom_site_adp_type
_atom_site_calc_flag
_atom_site_refinement_flags
_atom_site_occupancy
O O1 0.19443(11) 0.48266(15) 0.25459(10) 0.0552(4) Uani d . 1
N N1 0.34349(9) 0.77932(13) 0.54112(9) 0.0260(3) Uani d . 1
N N2 0.18835(14) 1.03129(15) 0.42485(11) 0.0475(4) Uani d . 1
C C1 0.17935(10) 0.49374(14) 0.49888(10) 0.0194(3) Uani d . 1
C C2 0.20217(11) 0.35498(15) 0.51158(11) 0.0238(3) Uani d . 1
H H2A 0.1984 0.2959 0.4560 0.029 Uiso calc R 1
C C3 0.23066(11) 0.30311(16) 0.60648(12) 0.0286(3) Uani d . 1
H H3A 0.2451 0.2078 0.6158 0.034 Uiso calc R 1
C C4 0.23816(12) 0.38921(16) 0.68732(11) 0.0294(3) Uani d . 1
H H4A 0.2569 0.3528 0.7519 0.035 Uiso calc R 1
C C5 0.21824(11) 0.52934(15) 0.67432(11) 0.0256(3) Uani d . 1
H H5A 0.2254 0.5890 0.7298 0.031 Uiso calc R 1
C C6 0.18795(10) 0.58131(14) 0.58034(10) 0.0209(3) Uani d . 1
C C7 0.16097(11) 0.72986(14) 0.55367(10) 0.0231(3) Uani d . 1
H H7A 0.1625 0.7889 0.6134 0.028 Uiso calc R 1
C C8 0.23950(12) 0.77948(14) 0.48743(11) 0.0243(3) Uani d . 1
C C9 0.22998(12) 0.67999(15) 0.39695(10) 0.0246(3) Uani d . 1
H H9A 0.2129 0.7336 0.3352 0.030 Uiso calc R 1
H H9B 0.2959 0.6336 0.3965 0.030 Uiso calc R 1
C C10 0.14633(11) 0.57015(14) 0.40160(10) 0.0221(3) Uani d . 1
C C11 0.04937(11) 0.64758(15) 0.41070(11) 0.0260(3) Uani d . 1
H H11A -0.0119 0.6369 0.3651 0.031 Uiso calc R 1
C C12 0.05780(11) 0.73120(15) 0.48775(11) 0.0262(3) Uani d . 1
H H12A 0.0035 0.7876 0.5007 0.031 Uiso calc R 1
C C13 0.13492(12) 0.47683(16) 0.31136(11) 0.0289(3) Uani d . 1
C C14 0.04701(14) 0.37828(19) 0.29474(13) 0.0405(4) Uani d . 1
H H14A -0.0015 0.4072 0.2367 0.061 Uiso calc R 1
H H14B 0.0134 0.3778 0.3528 0.061 Uiso calc R 1
H H14C 0.0718 0.2856 0.2839 0.061 Uiso calc R 1
C C15 0.20805(13) 0.92183(16) 0.45156(11) 0.0317(4) Uani d . 1
C C16 0.35771(13) 0.85467(18) 0.63503(12) 0.0361(4) Uani d . 1
H H16A 0.3106 0.8171 0.6767 0.043 Uiso calc R 1
H H16B 0.3399 0.9525 0.6217 0.043 Uiso calc R 1
C C17 0.46587(14) 0.8461(2) 0.69177(13) 0.0431(4) Uani d . 1
H H17A 0.5064 0.9208 0.6686 0.052 Uiso calc R 1
H H17B 0.4642 0.8626 0.7625 0.052 Uiso calc R 1
C C18 0.51942(14) 0.7097(2) 0.68173(14) 0.0441(4) Uani d . 1
H H18A 0.5695 0.6931 0.7423 0.053 Uiso calc R 1
H H18B 0.4688 0.6344 0.6757 0.053 Uiso calc R 1
C C19 0.57355(15) 0.7057(3) 0.59329(15) 0.0561(6) Uani d . 1
H H19A 0.6154 0.6211 0.5976 0.067 Uiso calc R 1
H H19B 0.6204 0.7852 0.5976 0.067 Uiso calc R 1
C C20 0.50535(14) 0.7086(2) 0.49212(15) 0.0505(5) Uani d . 1
H H20A 0.5484 0.7264 0.4415 0.061 Uiso calc R 1
H H20B 0.4747 0.6164 0.4789 0.061 Uiso calc R 1
C C21 0.42070(13) 0.81438(18) 0.47996(13) 0.0383(4) Uani d . 1
H H21A 0.4495 0.9062 0.4993 0.046 Uiso calc R 1
H H21B 0.3883 0.8188 0.4098 0.046 Uiso calc R 1

loop_
_atom_site_aniso_label
_atom_site_aniso_U_11
_atom_site_aniso_U_22
_atom_site_aniso_U_33
_atom_site_aniso_U_12
_atom_site_aniso_U_13
_atom_site_aniso_U_23
O1 0.0720(10) 0.0588(9) 0.0440(7) -0.0349(7) 0.0362(7) -0.0277(7)
N1 0.0308(7) 0.0231(6) 0.0252(6) -0.0083(5) 0.0076(5) -0.0052(5)
N2 0.0823(12) 0.0218(7) 0.0391(9) -0.0012(7) 0.0122(8) 0.0006(6)
C1 0.0190(6) 0.0193(7) 0.0206(7) -0.0021(5) 0.0054(5) -0.0006(5)
C2 0.0236(7) 0.0192(7) 0.0296(8) -0.0006(6) 0.0076(6) -0.0030(6)
C3 0.0282(8) 0.0208(7) 0.0378(9) 0.0045(6) 0.0087(7) 0.0060(6)
C4 0.0301(8) 0.0297(8) 0.0277(8) 0.0023(6) 0.0022(6) 0.0079(6)
C5 0.0291(8) 0.0263(8) 0.0216(7) -0.0009(6) 0.0049(6) -0.0009(6)
C6 0.0219(7) 0.0174(7) 0.0246(7) -0.0009(5) 0.0072(5) 0.0002(5)
C7 0.0315(8) 0.0170(7) 0.0223(7) 0.0010(6) 0.0090(6) -0.0020(6)
C8 0.0331(8) 0.0170(7) 0.0238(7) -0.0037(6) 0.0077(6) -0.0010(6)
C9 0.0335(8) 0.0200(7) 0.0217(7) -0.0065(6) 0.0084(6) -0.0021(6)
C10 0.0267(7) 0.0195(7) 0.0205(7) -0.0036(6) 0.0050(6) -0.0013(5)
C11 0.0270(8) 0.0251(7) 0.0252(7) 0.0007(6) 0.0021(6) 0.0074(6)
C12 0.0291(8) 0.0205(7) 0.0302(8) 0.0049(6) 0.0085(6) 0.0053(6)
C13 0.0372(9) 0.0272(8) 0.0229(7) -0.0074(7) 0.0071(6) -0.0032(6)
C14 0.0417(10) 0.0438(10) 0.0365(9) -0.0154(8) 0.0075(8) -0.0159(8)
C15 0.0477(10) 0.0220(8) 0.0266(8) -0.0054(7) 0.0096(7) -0.0019(6)
C16 0.0438(10) 0.0339(9) 0.0302(8) -0.0037(8) 0.0052(7) -0.0109(7)
C17 0.0513(11) 0.0454(10) 0.0313(9) -0.0129(9) 0.0032(8) -0.0102(8)
C18 0.0344(9) 0.0493(11) 0.0458(11) -0.0076(8) -0.0013(8) -0.0010(9)
C19 0.0323(10) 0.0782(15) 0.0571(13) -0.0082(10) 0.0056(9) -0.0159(11)
C20 0.0305(9) 0.0771(15) 0.0462(11) -0.0119(9) 0.0125(8) -0.0201(10)
C21 0.0434(10) 0.0398(10) 0.0339(9) -0.0228(8) 0.0135(8) -0.0088(7)

loop_
_atom_type_symbol
_atom_type_description
_atom_type_scat_dispersion_real
_atom_type_scat_dispersion_imag
_atom_type_scat_source
C C 0.0033 0.0016 'International Tables Vol C Tables 4.2.6.8 and 6.1.1.4'
H H 0.0000 0.0000 'International Tables Vol C Tables 4.2.6.8 and 6.1.1.4'
N N 0.0061 0.0033 'International Tables Vol C Tables 4.2.6.8 and 6.1.1.4'
O O 0.0106 0.0060 'International Tables Vol C Tables 4.2.6.8 and 6.1.1.4'

loop_
_geom_angle_atom_site_label_1
_geom_angle_atom_site_label_2
_geom_angle_atom_site_label_3
_geom_angle
C8 N1 C16 114.54(12)
C8 N1 C21 114.10(12)
C16 N1 C21 112.76(12)
C2 C1 C6 120.32(13)
C2 C1 C10 127.39(13)
C6 C1 C10 112.27(12)
C1 C2 C3 119.34(13)
C1 C2 H2A 120.3
C3 C2 H2A 120.3
C4 C3 C2 120.47(14)
C4 C3 H3A 119.8
C2 C3 H3A 119.8
C3 C4 C5 120.14(14)
C3 C4 H4A 119.9
C5 C4 H4A 119.9
C6 C5 C4 119.75(14)
C6 C5 H5A 120.1
C4 C5 H5A 120.1
C5 C6 C1 119.94(13)
C5 C6 C7 126.39(13)
C1 C6 C7 113.68(12)
C12 C7 C6 107.91(11)
C12 C7 C8 106.15(12)
C6 C7 C8 106.05(11)
C12 C7 H7A 112.1
C6 C7 H7A 112.1
C8 C7 H7A 112.1
N1 C8 C15 110.88(12)
N1 C8 C9 110.16(12)
C15 C8 C9 109.07(12)
N1 C8 C7 112.13(12)
C15 C8 C7 107.12(12)
C9 C8 C7 107.34(11)
C10 C9 C8 110.74(11)
C10 C9 H9A 109.5
C8 C9 H9A 109.5
C10 C9 H9B 109.5
C8 C9 H9B 109.5
H9A C9 H9B 108.1
C11 C10 C13 113.07(12)
C11 C10 C1 106.99(11)
C13 C10 C1 113.48(12)
C11 C10 C9 106.97(12)
C13 C10 C9 110.40(11)
C1 C10 C9 105.44(11)
C12 C11 C10 114.23(13)
C12 C11 H11A 122.9
C10 C11 H11A 122.9
C11 C12 C7 114.76(13)
C11 C12 H12A 122.6
C7 C12 H12A 122.6
O1 C13 C14 121.01(14)
O1 C13 C10 120.88(14)
C14 C13 C10 118.11(13)
C13 C14 H14A 109.5
C13 C14 H14B 109.5
H14A C14 H14B 109.5
C13 C14 H14C 109.5
H14A C14 H14C 109.5
H14B C14 H14C 109.5
N2 C15 C8 177.15(19)
N1 C16 C17 113.19(14)
N1 C16 H16A 108.9
C17 C16 H16A 108.9
N1 C16 H16B 108.9
C17 C16 H16B 108.9
H16A C16 H16B 107.8
C18 C17 C16 114.83(15)
C18 C17 H17A 108.6
C16 C17 H17A 108.6
C18 C17 H17B 108.6
C16 C17 H17B 108.6
H17A C17 H17B 107.5
C19 C18 C17 112.93(17)
C19 C18 H18A 109.0
C17 C18 H18A 109.0
C19 C18 H18B 109.0
C17 C18 H18B 109.0
H18A C18 H18B 107.8
C18 C19 C20 115.95(16)
C18 C19 H19A 108.3
C20 C19 H19A 108.3
C18 C19 H19B 108.3
C20 C19 H19B 108.3
H19A C19 H19B 107.4
C21 C20 C19 115.58(16)
C21 C20 H20A 108.4
C19 C20 H20A 108.4
C21 C20 H20B 108.4
C19 C20 H20B 108.4
H20A C20 H20B 107.4
N1 C21 C20 111.13(15)
N1 C21 H21A 109.4
C20 C21 H21A 109.4
N1 C21 H21B 109.4
C20 C21 H21B 109.4
H21A C21 H21B 108.0

loop_
_geom_bond_atom_site_label_1
_geom_bond_atom_site_label_2
_geom_bond_distance
O1 C13 1.2063(19)
N1 C8 1.459(2)
N1 C16 1.4692(19)
N1 C21 1.477(2)
N2 C15 1.142(2)
C1 C2 1.387(2)
C1 C6 1.3964(19)
C1 C10 1.5288(19)
C2 C3 1.391(2)
C2 H2A 0.9500
C3 C4 1.382(2)
C3 H3A 0.9500
C4 C5 1.393(2)
C4 H4A 0.9500
C5 C6 1.383(2)
C5 H5A 0.9500
C6 C7 1.5179(19)
C7 C12 1.517(2)
C7 C8 1.577(2)
C7 H7A 1.0000
C8 C15 1.505(2)
C8 C9 1.564(2)
C9 C10 1.5547(19)
C9 H9A 0.9900
C9 H9B 0.9900
C10 C11 1.521(2)
C10 C13 1.524(2)
C11 C12 1.325(2)
C11 H11A 0.9500
C12 H12A 0.9500
C13 C14 1.503(2)
C14 H14A 0.9800
C14 H14B 0.9800
C14 H14C 0.9800
C16 C17 1.524(3)
C16 H16A 0.9900
C16 H16B 0.9900
C17 C18 1.524(3)
C17 H17A 0.9900
C17 H17B 0.9900
C18 C19 1.517(3)
C18 H18A 0.9900
C18 H18B 0.9900
C19 C20 1.530(3)
C19 H19A 0.9900
C19 H19B 0.9900
C20 C21 1.516(3)
C20 H20A 0.9900
C20 H20B 0.9900
C21 H21A 0.9900
C21 H21B 0.9900

loop_
_geom_hbond_atom_site_label_D
_geom_hbond_atom_site_label_H
_geom_hbond_atom_site_label_A
_geom_hbond_site_symmetry_A
_geom_hbond_distance_DH
_geom_hbond_distance_HA
_geom_hbond_distance_DA
_geom_hbond_angle_DHA
_geom_hbond_publ_flag
C2 H2A N2 1_545 0.95 2.61 3.358(2) 136 y

loop_
_geom_torsion_atom_site_label_1
_geom_torsion_atom_site_label_2
_geom_torsion_atom_site_label_3
_geom_torsion_atom_site_label_4
_geom_torsion
C6 C1 C2 C3 2.0(2)
C10 C1 C2 C3 -179.71(13)
C1 C2 C3 C4 -1.3(2)
C2 C3 C4 C5 -0.7(2)
C3 C4 C5 C6 2.0(2)
C4 C5 C6 C1 -1.2(2)
C4 C5 C6 C7 178.42(14)
C2 C1 C6 C5 -0.7(2)
C10 C1 C6 C5 -179.29(13)
C2 C1 C6 C7 179.57(12)
C10 C1 C6 C7 1.01(16)
C5 C6 C7 C12 -128.08(15)
C1 C6 C7 C12 51.59(16)
C5 C6 C7 C8 118.52(15)
C1 C6 C7 C8 -61.80(15)
C16 N1 C8 C15 67.13(16)
C21 N1 C8 C15 -64.95(16)
C16 N1 C8 C9 -172.04(12)
C21 N1 C8 C9 55.88(16)
C16 N1 C8 C7 -52.56(16)
C21 N1 C8 C7 175.36(12)
C12 C7 C8 N1 -178.30(11)
C6 C7 C8 N1 -63.69(14)
C12 C7 C8 C15 59.84(14)
C6 C7 C8 C15 174.45(12)
C12 C7 C8 C9 -57.18(14)
C6 C7 C8 C9 57.43(15)
N1 C8 C9 C10 123.62(13)
C15 C8 C9 C10 -114.47(14)
C7 C8 C9 C10 1.26(16)
C2 C1 C10 C11 127.74(15)
C6 C1 C10 C11 -53.83(15)
C2 C1 C10 C13 2.3(2)
C6 C1 C10 C13 -179.23(12)
C2 C1 C10 C9 -118.62(15)
C6 C1 C10 C9 59.81(14)
C8 C9 C10 C11 54.58(15)
C8 C9 C10 C13 177.98(12)
C8 C9 C10 C1 -59.08(15)
C13 C10 C11 C12 -178.95(13)
C1 C10 C11 C12 55.40(16)
C9 C10 C11 C12 -57.20(16)
C10 C11 C12 C7 -2.01(18)
C6 C7 C12 C11 -51.83(16)
C8 C7 C12 C11 61.50(16)
C11 C10 C13 O1 128.58(17)
C1 C10 C13 O1 -109.33(18)
C9 C10 C13 O1 8.8(2)
C11 C10 C13 C14 -50.94(19)
C1 C10 C13 C14 71.15(18)
C9 C10 C13 C14 -170.73(14)
C8 N1 C16 C17 176.96(14)
C21 N1 C16 C17 -50.3(2)
N1 C16 C17 C18 -34.7(2)
C16 C17 C18 C19 87.7(2)
C17 C18 C19 C20 -67.2(2)
C18 C19 C20 C21 45.8(3)
C8 N1 C21 C20 -129.19(14)
C16 N1 C21 C20 97.88(16)
C19 C20 C21 N1 -68.2(2)
